data_3000534
loop_
_publ_author_name
'Georgia Cametti'

_journal_name_full 'To be published'
_chemical_formula_sum 'Al8 Na7.62 O51.45 Si16'
_chemical_name_common Na-CHA
_space_group_name_Hall '-I 2y'
_space_group_name_H-M_alt 'I 1 2/m 1'
_cell_angle_alpha 90
_cell_angle_beta 102.754(2)
_cell_angle_gamma 90
_cell_length_a 18.2741(4)
_cell_length_b 13.7711(4)
_cell_length_c 11.9077(4)
_cell_measurement_temperature 373(2)
_cell_volume 2922.69(15)
_diffrn_ambient_temperature 373(2)
_diffrn_radiation_type MoK\a
_diffrn_radiation_wavelength 0.71073
_refine_ls_goodness_of_fit_ref 1.073
_refine_ls_R_factor_all 0.0703
_refine_ls_R_factor_gt 0.0598
_refine_ls_wR_factor_gt 0.1742
_refine_ls_wR_factor_ref 0.1797
_cod_database_code 3000534
_cod_hold_until_date 2024-11-29
_cod_depositor_requested_release_date 2024-11-29

loop_
_atom_site_label
_atom_site_fract_x
_atom_site_fract_y
_atom_site_fract_z
? ? ? ?
